data_7024820
loop_
_publ_author_name
'Alvarez, Celedonio M.'
'Garc\'ia-Rodr\'iguez, Ra\'ul'
'Mart\'in-Alvarez, Jose M'
'Miguel, Daniel'

_publ_section_title
;
 Unexpected chemoselectivity in the Schiff condensation of amines with
 eta(2)(C,O)- eta(1)(O)-coordinated aldehyde.
;
_journal_issue 5
_journal_name_full 'Dalton transactions (Cambridge, England : 2003)'
_journal_page_first 1201
_journal_page_last 1203
_journal_paper_doi 10.1039/b921892k
_journal_volume 39
_journal_year 2010
_chemical_formula_sum 'C18 H10 Cr2 N2 O8'
_chemical_formula_weight 486.28
_chemical_name_systematic
;
?
;
_space_group_IT_number 14
_symmetry_cell_setting monoclinic
_symmetry_space_group_name_Hall '-P 2ybc'
_symmetry_space_group_name_H-M 'P 1 21/c 1'
_atom_sites_solution_hydrogens geom
_atom_sites_solution_primary direct
_atom_sites_solution_secondary difmap
_audit_creation_method SHELXL-97
_cell_angle_alpha 90.00
_cell_angle_beta 92.182(5)
_cell_angle_gamma 90.00
_cell_formula_units_Z 2
_cell_length_a 8.1061(19)
_cell_length_b 9.046(2)
_cell_length_c 12.615(3)
_cell_measurement_reflns_used 563
_cell_measurement_temperature 298(2)
_cell_measurement_theta_max 23.903
_cell_measurement_theta_min 2.514
_cell_volume 924.4(4)
_computing_cell_refinement 'Bruker SMART'
_computing_data_collection 'Bruker SMART'
_computing_data_reduction 'Bruker SHELXTL'
_computing_molecular_graphics 'Bruker SHELXTL'
_computing_publication_material 'Bruker SHELXTL'
_computing_structure_refinement 'SHELXL-97 (Sheldrick, 1997)'
_computing_structure_solution 'SHELXS-97 (Sheldrick, 1990)'
_diffrn_ambient_temperature 298(2)
_diffrn_measured_fraction_theta_full 0.999
_diffrn_measured_fraction_theta_max 0.999
_diffrn_measurement_device_type 'CCD area detector'
_diffrn_measurement_method 'phi and omega scans'
_diffrn_radiation_monochromator graphite
_diffrn_radiation_source 'fine-focus sealed tube'
_diffrn_radiation_type MoK\a
_diffrn_radiation_wavelength 0.71073
_diffrn_reflns_av_R_equivalents 0.0519
_diffrn_reflns_av_sigmaI/netI 0.0699
_diffrn_reflns_limit_h_max 9
_diffrn_reflns_limit_h_min -9
_diffrn_reflns_limit_k_max 10
_diffrn_reflns_limit_k_min -10
_diffrn_reflns_limit_l_max 15
_diffrn_reflns_limit_l_min -15
_diffrn_reflns_number 4978
_diffrn_reflns_theta_full 25.36
_diffrn_reflns_theta_max 25.36
_diffrn_reflns_theta_min 2.51
_exptl_absorpt_coefficient_mu 1.227
_exptl_absorpt_correction_T_max 1.000000
_exptl_absorpt_correction_T_min 0.606392
_exptl_absorpt_correction_type multi-scan
_exptl_absorpt_process_details SADABS
_exptl_crystal_colour BLACK
_exptl_crystal_density_diffrn 1.747
_exptl_crystal_density_method 'not measured'
_exptl_crystal_description PRISM
_exptl_crystal_F_000 488
_exptl_crystal_size_max 0.14
_exptl_crystal_size_mid 0.12
_exptl_crystal_size_min 0.04
_refine_diff_density_max 0.472
_refine_diff_density_min -0.279
_refine_diff_density_rms 0.076
_refine_ls_extinction_method none
_refine_ls_goodness_of_fit_ref 0.944
_refine_ls_hydrogen_treatment constr
_refine_ls_matrix_type full
_refine_ls_number_parameters 136
_refine_ls_number_reflns 1698
_refine_ls_number_restraints 0
_refine_ls_restrained_S_all 0.944
_refine_ls_R_factor_all 0.0725
_refine_ls_R_factor_gt 0.0416
_refine_ls_shift/su_max 0.001
_refine_ls_shift/su_mean 0.000
_refine_ls_structure_factor_coef Fsqd
_refine_ls_weighting_details 'calc w=1/[\s^2^(Fo^2^)+(0.0445P)^2^+0.0000P] where P=(Fo^2^+2Fc^2^)/3'
_refine_ls_weighting_scheme calc
_refine_ls_wR_factor_gt 0.0840
_refine_ls_wR_factor_ref 0.0943
_reflns_number_gt 1174
_reflns_number_total 1698
_reflns_threshold_expression >2sigma(I)
_cod_data_source_file b921892k.txt
_cod_data_source_block Compound_2a_(rg375am)
_cod_depositor_comments
;
The following automatic conversions were performed:

'_symmetry_cell_setting' value 'Monoclinic' changed to 'monoclinic'
according to /home/saulius/struct/CIF-dictionaries/cif_core.dic
dictionary named 'cif_core.dic' version 2.4.2 from 2011-04-26.

Automatic conversion script
Id: cif_fix_values 1891 2012-01-12 08:04:46Z andrius 
;
_cod_original_cell_volume 924.3(4)
_cod_original_sg_symbol_H-M P2(1)/c
_cod_database_code 7024820

loop_
_symmetry_equiv_pos_as_xyz
'x, y, z'
'-x, y+1/2, -z+1/2'
'-x, -y, -z'
'x, -y-1/2, z-1/2'

loop_
_atom_site_label
_atom_site_type_symbol
_atom_site_fract_x
_atom_site_fract_y
_atom_site_fract_z
_atom_site_U_iso_or_equiv
_atom_site_adp_type
_atom_site_occupancy
_atom_site_symmetry_multiplicity
_atom_site_calc_flag
_atom_site_refinement_flags
Cr1 Cr 0.05941(7) 1.08597(6) 0.11017(4) 0.0294(2) Uani 1 1 d .
N1 N 0.2631(3) 0.9438(3) 0.0927(2) 0.0308(7) Uani 1 1 d .
C1 C -0.1351(5) 1.1585(4) 0.1634(3) 0.0370(10) Uani 1 1 d .
O1 O -0.2539(4) 1.2018(3) 0.1995(2) 0.0541(8) Uani 1 1 d .
C2 C 0.1753(5) 1.2560(5) 0.1392(3) 0.0397(10) Uani 1 1 d .
O2 O 0.2455(4) 1.3648(3) 0.1563(3) 0.0658(10) Uani 1 1 d .
C3 C 0.1011(5) 1.0470(4) 0.2559(3) 0.0370(10) Uani 1 1 d .
O3 O 0.1308(4) 1.0308(3) 0.3440(2) 0.0564(9) Uani 1 1 d .
O4 O -0.0566(3) 0.8894(3) 0.05243(17) 0.0298(6) Uani 1 1 d .
C4 C 0.0506(5) 0.7887(4) 0.0210(3) 0.0336(9) Uani 1 1 d .
H4 H 0.0122 0.6863 0.0256 0.040 Uiso 1 1 calc R
C11 C 0.4213(5) 0.9688(5) 0.1244(3) 0.0418(10) Uani 1 1 d .
H11 H 0.4486 1.0603 0.1537 0.050 Uiso 1 1 calc R
C12 C 0.5426(5) 0.8664(5) 0.1157(3) 0.0493(12) Uani 1 1 d .
H12 H 0.6504 0.8878 0.1385 0.059 Uiso 1 1 calc R
C13 C 0.5037(6) 0.7307(6) 0.0725(4) 0.0554(13) Uani 1 1 d .
H13 H 0.5851 0.6592 0.0656 0.066 Uiso 1 1 calc R
C14 C 0.3437(5) 0.7017(5) 0.0399(3) 0.0455(11) Uani 1 1 d .
H14 H 0.3151 0.6106 0.0103 0.055 Uiso 1 1 calc R
C15 C 0.2250(5) 0.8105(4) 0.0517(3) 0.0324(9) Uani 1 1 d .

loop_
_atom_site_aniso_label
_atom_site_aniso_U_11
_atom_site_aniso_U_22
_atom_site_aniso_U_33
_atom_site_aniso_U_23
_atom_site_aniso_U_13
_atom_site_aniso_U_12
Cr1 0.0275(4) 0.0341(4) 0.0266(3) -0.0026(3) 0.0006(2) -0.0003(3)
N1 0.0218(18) 0.043(2) 0.0275(16) 0.0008(14) 0.0022(14) 0.0038(14)
C1 0.042(3) 0.042(2) 0.027(2) 0.0023(18) -0.003(2) -0.004(2)
O1 0.042(2) 0.074(2) 0.0472(18) -0.0068(15) 0.0135(16) 0.0130(17)
C2 0.038(3) 0.047(3) 0.034(2) -0.0034(19) -0.0031(19) -0.002(2)
O2 0.070(2) 0.057(2) 0.069(2) -0.0069(17) -0.0107(18) -0.0240(18)
C3 0.029(2) 0.043(2) 0.039(2) -0.0044(18) 0.0045(19) 0.0063(18)
O3 0.068(2) 0.069(2) 0.0320(16) 0.0002(14) -0.0063(15) 0.0139(16)
O4 0.0256(14) 0.0369(15) 0.0271(13) -0.0013(11) 0.0040(11) -0.0018(12)
C4 0.039(3) 0.035(2) 0.027(2) 0.0019(16) 0.0045(18) -0.0013(18)
C11 0.028(2) 0.059(3) 0.038(2) 0.006(2) 0.0016(19) -0.004(2)
C12 0.025(2) 0.082(3) 0.041(2) 0.015(2) -0.001(2) 0.006(2)
C13 0.041(3) 0.076(4) 0.049(3) 0.006(2) 0.004(2) 0.032(2)
C14 0.049(3) 0.049(3) 0.038(2) 0.0005(19) -0.003(2) 0.018(2)
C15 0.037(2) 0.039(2) 0.0212(18) 0.0046(16) 0.0032(17) 0.0054(18)

loop_
_atom_type_symbol
_atom_type_description
_atom_type_scat_dispersion_real
_atom_type_scat_dispersion_imag
_atom_type_scat_source
C C 0.0033 0.0016 'International Tables Vol C Tables 4.2.6.8 and 6.1.1.4'
H H 0.0000 0.0000 'International Tables Vol C Tables 4.2.6.8 and 6.1.1.4'
N N 0.0061 0.0033 'International Tables Vol C Tables 4.2.6.8 and 6.1.1.4'
O O 0.0106 0.0060 'International Tables Vol C Tables 4.2.6.8 and 6.1.1.4'
Cr Cr 0.3209 0.6236 'International Tables Vol C Tables 4.2.6.8 and 6.1.1.4'

loop_
_geom_angle_atom_site_label_1
_geom_angle_atom_site_label_2
_geom_angle_atom_site_label_3
_geom_angle
_geom_angle_site_symmetry_1
_geom_angle_site_symmetry_3
C2 Cr1 C1 93.84(18) . .
C2 Cr1 C3 83.74(17) . .
C1 Cr1 C3 80.60(16) . .
C2 Cr1 O4 95.40(14) . 3_575
C1 Cr1 O4 110.15(13) . 3_575
C3 Cr1 O4 169.26(14) . 3_575
C2 Cr1 N1 97.78(15) . .
C1 Cr1 N1 158.62(14) . .
C3 Cr1 N1 82.90(14) . .
O4 Cr1 N1 86.62(10) 3_575 .
C2 Cr1 O4 170.73(15) . .
C1 Cr1 O4 92.81(13) . .
C3 Cr1 O4 103.74(13) . .
O4 Cr1 O4 76.22(10) 3_575 .
N1 Cr1 O4 78.01(10) . .
C2 Cr1 C4 84.63(16) . 3_575
C1 Cr1 C4 76.19(15) . 3_575
C3 Cr1 C4 153.21(16) . 3_575
O4 Cr1 C4 36.52(11) 3_575 3_575
N1 Cr1 C4 122.63(13) . 3_575
O4 Cr1 C4 90.69(12) . 3_575
C15 N1 C11 117.9(3) . .
C15 N1 Cr1 114.7(2) . .
C11 N1 Cr1 127.3(3) . .
O1 C1 Cr1 177.9(3) . .
O2 C2 Cr1 178.5(4) . .
O3 C3 Cr1 176.2(4) . .
C4 O4 Cr1 76.12(18) . 3_575
C4 O4 Cr1 112.9(2) . .
Cr1 O4 Cr1 103.78(10) 3_575 .
O4 C4 C15 117.7(3) . .
O4 C4 Cr1 67.37(18) . 3_575
C15 C4 Cr1 119.7(3) . 3_575
N1 C11 C12 123.0(4) . .
C11 C12 C13 119.0(4) . .
C14 C13 C12 119.3(4) . .
C13 C14 C15 118.9(4) . .
N1 C15 C14 121.8(4) . .
N1 C15 C4 115.4(3) . .
C14 C15 C4 122.8(4) . .

loop_
_geom_bond_atom_site_label_1
_geom_bond_atom_site_label_2
_geom_bond_distance
_geom_bond_site_symmetry_2
Cr1 C2 1.832(4) .
Cr1 C1 1.857(5) .
Cr1 C3 1.889(4) .
Cr1 O4 2.063(2) 3_575
Cr1 N1 2.111(3) .
Cr1 O4 2.127(2) .
Cr1 C4 2.170(4) 3_575
N1 C15 1.343(4) .
N1 C11 1.348(5) .
C1 O1 1.149(4) .
C2 O2 1.153(4) .
C3 O3 1.138(4) .
O4 C4 1.330(4) .
O4 Cr1 2.063(2) 3_575
C4 C15 1.465(5) .
C4 Cr1 2.169(3) 3_575
C11 C12 1.359(6) .
C12 C13 1.375(6) .
C13 C14 1.371(6) .
C14 C15 1.389(5) .
